data_7034045
loop_
_publ_author_name
'Wu M, Melissa'
'Gill, Arran M.'
'Yunpeng, Lu'
'Falivene, Laura'
'Yongxin, Li'
'Ganguly, Rakesh'
'Cavallo, Luigi'
'Garc\'ia, Felipe'

_publ_section_title
;
 Synthesis, structural studies and ligand influence on the stability of
 aryl-NHC stabilised trimethylaluminium complexes.
;
_journal_issue 34
_journal_name_full 'Dalton transactions (Cambridge, England : 2003)'
_journal_page_first 15166
_journal_page_last 15174
_journal_paper_doi 10.1039/c5dt00079c
_journal_volume 44
_journal_year 2015
_chemical_formula_moiety 'C24 H33 Al N2'
_chemical_formula_sum 'C24 H33 Al N2'
_chemical_formula_weight 376.50
_chemical_name_systematic
; 
 ? 
;
_space_group_IT_number 62
_symmetry_cell_setting orthorhombic
_symmetry_space_group_name_Hall '-P 2ac 2n'
_symmetry_space_group_name_H-M 'P n m a'
_atom_sites_solution_hydrogens geom
_atom_sites_solution_primary direct
_atom_sites_solution_secondary difmap
_audit_creation_method 'APEX2 v2013.10-0'
_audit_update_record
;
2015-02-11 deposited with the CCDC.
2015-02-13 downloaded from the CCDC.
;
_cell_angle_alpha 90.00
_cell_angle_beta 90.00
_cell_angle_gamma 90.00
_cell_formula_units_Z 4
_cell_length_a 22.9414(9)
_cell_length_b 12.2109(5)
_cell_length_c 8.0965(3)
_cell_measurement_reflns_used 2975
_cell_measurement_temperature 103(2)
_cell_measurement_theta_max 30.63
_cell_measurement_theta_min 2.44
_cell_volume 2268.11(15)
_computing_cell_refinement 'Bruker SAINT'
_computing_data_collection 'Bruker APEX2'
_computing_data_reduction 'Bruker SAINT'
_computing_molecular_graphics 'Bruker SHELXTL'
_computing_publication_material 'Bruker SHELXTL'
_computing_structure_refinement 'SHELXL-97 (Sheldrick, 2008)'
_computing_structure_solution 'SHELXS-97 (Sheldrick, 2008)'
_diffrn_ambient_temperature 103(2)
_diffrn_measured_fraction_theta_full 0.995
_diffrn_measured_fraction_theta_max 0.995
_diffrn_measurement_device_type 'Bruker APEX-II CCD'
_diffrn_measurement_method '\f and \w scans'
_diffrn_radiation_monochromator graphite
_diffrn_radiation_source 'fine-focus sealed tube'
_diffrn_radiation_type MoK\a
_diffrn_radiation_wavelength 0.71073
_diffrn_reflns_av_R_equivalents 0.0965
_diffrn_reflns_av_sigmaI/netI 0.0964
_diffrn_reflns_limit_h_max 34
_diffrn_reflns_limit_h_min -38
_diffrn_reflns_limit_k_max 20
_diffrn_reflns_limit_k_min -18
_diffrn_reflns_limit_l_max 10
_diffrn_reflns_limit_l_min -13
_diffrn_reflns_number 27611
_diffrn_reflns_theta_full 37.04
_diffrn_reflns_theta_max 37.04
_diffrn_reflns_theta_min 1.78
_exptl_absorpt_coefficient_mu 0.100
_exptl_absorpt_correction_T_max 0.9631
_exptl_absorpt_correction_T_min 0.9612
_exptl_absorpt_correction_type multi-scan
_exptl_absorpt_process_details sadabs
_exptl_crystal_colour colourless
_exptl_crystal_density_diffrn 1.103
_exptl_crystal_density_method 'not measured'
_exptl_crystal_description block
_exptl_crystal_F_000 816
_exptl_crystal_size_max 0.40
_exptl_crystal_size_mid 0.40
_exptl_crystal_size_min 0.38
_refine_diff_density_max 0.498
_refine_diff_density_min -0.341
_refine_diff_density_rms 0.069
_refine_ls_extinction_method none
_refine_ls_goodness_of_fit_ref 0.971
_refine_ls_hydrogen_treatment constr
_refine_ls_matrix_type full
_refine_ls_number_parameters 148
_refine_ls_number_reflns 5968
_refine_ls_number_restraints 0
_refine_ls_restrained_S_all 0.971
_refine_ls_R_factor_all 0.1098
_refine_ls_R_factor_gt 0.0552
_refine_ls_shift/su_max 0.001
_refine_ls_shift/su_mean 0.000
_refine_ls_structure_factor_coef Fsqd
_refine_ls_weighting_details 'calc w=1/[\s^2^(Fo^2^)+(0.0724P)^2^+0.0000P] where P=(Fo^2^+2Fc^2^)/3'
_refine_ls_weighting_scheme calc
_refine_ls_wR_factor_gt 0.1339
_refine_ls_wR_factor_ref 0.1608
_reflns_number_gt 3426
_reflns_number_total 5968
_reflns_threshold_expression >2sigma(I)
_cod_data_source_file c5dt00079c2.cif
_cod_data_source_block fg48
_cod_depositor_comments
;
The following automatic conversions were performed:

'_symmetry_cell_setting' value 'Orthorhombic' changed to
'orthorhombic' according to
/usr/data/users/saulius/crontab/automatic-downloads/rss-feeds/RSC/lib/dictionaries/cif_core.dic
dictionary named 'cif_core.dic' version 2.4.2 from 2011-04-26.

Automatic conversion script
Id: cif_fix_values 3008 2015-01-20 13:52:24Z robertas 

 Adding full bibliography for 7034045--7034049.cif.
;
_cod_original_sg_symbol_H-M Pnma
_cod_database_code 7034045

loop_
_symmetry_equiv_pos_as_xyz
'x, y, z'
'-x+1/2, -y, z+1/2'
'-x, y+1/2, -z'
'x+1/2, -y+1/2, -z+1/2'
'-x, -y, -z'
'x-1/2, y, -z-1/2'
'x, -y-1/2, z'
'-x-1/2, y-1/2, z-1/2'

loop_
_atom_site_label
_atom_site_type_symbol
_atom_site_fract_x
_atom_site_fract_y
_atom_site_fract_z
_atom_site_U_iso_or_equiv
_atom_site_adp_type
_atom_site_occupancy
_atom_site_symmetry_multiplicity
_atom_site_calc_flag
_atom_site_refinement_flags
Al1 Al 0.40023(2) 0.2500 1.19187(6) 0.01567(12) Uani 1 2 d S
C1 C 0.35129(6) 0.2500 0.97292(19) 0.0126(3) Uani 1 2 d S
C2 C 0.32296(7) 0.2500 0.7037(2) 0.0176(3) Uani 1 2 d S
H2 H 0.3249 0.2500 0.5865 0.021 Uiso 1 2 calc SR
C3 C 0.27408(7) 0.2500 0.7972(2) 0.0174(3) Uani 1 2 d S
H3 H 0.2350 0.2500 0.7584 0.021 Uiso 1 2 calc SR
C4 C 0.25254(6) 0.2500 1.09939(19) 0.0125(3) Uani 1 2 d S
C5 C 0.23351(5) 0.15002(10) 1.16254(14) 0.0157(2) Uani 1 1 d .
C6 C 0.25107(6) 0.04363(11) 1.08438(18) 0.0248(3) Uani 1 1 d .
H6A H 0.2382 -0.0173 1.1542 0.037 Uiso 1 1 calc R
H6B H 0.2936 0.0413 1.0727 0.037 Uiso 1 1 calc R
H6C H 0.2329 0.0374 0.9752 0.037 Uiso 1 1 calc R
C7 C 0.19646(5) 0.15254(11) 1.29905(15) 0.0201(2) Uani 1 1 d .
H7 H 0.1833 0.0853 1.3449 0.024 Uiso 1 1 calc R
C8 C 0.17815(7) 0.2500 1.3699(2) 0.0215(4) Uani 1 2 d S
C9 C 0.13738(8) 0.2500 1.5168(2) 0.0355(6) Uani 1 2 d S
H9A H 0.0980 0.2301 1.4804 0.053 Uiso 0.50 1 calc PR
H9B H 0.1366 0.3232 1.5665 0.053 Uiso 0.50 1 calc PR
H9C H 0.1510 0.1967 1.5986 0.053 Uiso 0.50 1 calc PR
C10 C 0.42941(7) 0.2500 0.75589(19) 0.0143(3) Uani 1 2 d S
C11 C 0.45667(5) 0.14978(11) 0.72700(14) 0.0176(2) Uani 1 1 d .
C12 C 0.42703(7) 0.04287(12) 0.76568(18) 0.0275(3) Uani 1 1 d .
H12A H 0.4181 0.0396 0.8840 0.041 Uiso 1 1 calc R
H12B H 0.4529 -0.0180 0.7361 0.041 Uiso 1 1 calc R
H12C H 0.3908 0.0374 0.7022 0.041 Uiso 1 1 calc R
C13 C 0.51295(6) 0.15209(13) 0.66138(15) 0.0234(3) Uani 1 1 d .
H13 H 0.5324 0.0849 0.6404 0.028 Uiso 1 1 calc R
C14 C 0.54123(7) 0.2500 0.6259(2) 0.0241(4) Uani 1 2 d S
C15 C 0.60090(9) 0.2500 0.5480(3) 0.0393(6) Uani 1 2 d S
H15A H 0.6251 0.1937 0.6004 0.059 Uiso 0.50 1 calc PR
H15B H 0.6191 0.3219 0.5634 0.059 Uiso 0.50 1 calc PR
H15C H 0.5973 0.2344 0.4297 0.059 Uiso 0.50 1 calc PR
C16 C 0.48402(8) 0.2500 1.1342(2) 0.0262(4) Uani 1 2 d S
H16A H 0.4918 0.1916 1.0542 0.039 Uiso 0.50 1 calc PR
H16B H 0.5072 0.2376 1.2341 0.039 Uiso 0.50 1 calc PR
H16C H 0.4945 0.3208 1.0857 0.039 Uiso 0.50 1 calc PR
C17 C 0.37863(6) 0.11286(12) 1.31005(16) 0.0239(3) Uani 1 1 d .
H17A H 0.3837 0.0501 1.2359 0.036 Uiso 1 1 calc R
H17B H 0.3378 0.1171 1.3455 0.036 Uiso 1 1 calc R
H17C H 0.4038 0.1038 1.4070 0.036 Uiso 1 1 calc R
N1 N 0.36955(5) 0.2500 0.81253(16) 0.0139(2) Uani 1 2 d S
N2 N 0.29200(5) 0.2500 0.96019(16) 0.0129(2) Uani 1 2 d S

loop_
_atom_site_aniso_label
_atom_site_aniso_U_11
_atom_site_aniso_U_22
_atom_site_aniso_U_33
_atom_site_aniso_U_23
_atom_site_aniso_U_13
_atom_site_aniso_U_12
Al1 0.0137(2) 0.0218(3) 0.0115(2) 0.000 -0.00140(16) 0.000
C1 0.0106(6) 0.0148(7) 0.0124(6) 0.000 0.0007(5) 0.000
C2 0.0156(7) 0.0258(9) 0.0115(7) 0.000 -0.0017(5) 0.000
C3 0.0135(6) 0.0258(9) 0.0130(7) 0.000 -0.0019(5) 0.000
C4 0.0109(6) 0.0139(7) 0.0127(6) 0.000 -0.0002(4) 0.000
C5 0.0150(5) 0.0149(5) 0.0171(5) 0.0013(4) -0.0011(4) -0.0020(4)
C6 0.0324(7) 0.0139(6) 0.0282(7) -0.0014(5) -0.0031(5) -0.0016(5)
C7 0.0160(5) 0.0272(7) 0.0170(5) 0.0061(5) -0.0008(4) -0.0065(4)
C8 0.0103(6) 0.0413(11) 0.0130(7) 0.000 -0.0002(5) 0.000
C9 0.0150(8) 0.0740(18) 0.0173(8) 0.000 0.0040(6) 0.000
C10 0.0122(6) 0.0199(8) 0.0109(6) 0.000 0.0007(5) 0.000
C11 0.0172(5) 0.0218(6) 0.0139(5) 0.0001(4) 0.0008(4) 0.0023(4)
C12 0.0335(7) 0.0206(7) 0.0284(7) 0.0020(5) 0.0028(5) 0.0010(5)
C13 0.0182(5) 0.0355(8) 0.0165(6) -0.0023(5) 0.0017(4) 0.0094(5)
C14 0.0130(7) 0.0464(12) 0.0130(7) 0.000 0.0009(5) 0.000
C15 0.0159(8) 0.080(2) 0.0217(9) 0.000 0.0056(7) 0.000
C16 0.0149(7) 0.0437(12) 0.0202(8) 0.000 -0.0040(6) 0.000
C17 0.0267(6) 0.0250(7) 0.0199(6) 0.0037(5) -0.0047(5) 0.0009(5)
N1 0.0113(5) 0.0190(7) 0.0115(6) 0.000 0.0005(4) 0.000
N2 0.0110(5) 0.0160(6) 0.0117(6) 0.000 -0.0001(4) 0.000

loop_
_atom_type_symbol
_atom_type_description
_atom_type_scat_dispersion_real
_atom_type_scat_dispersion_imag
_atom_type_scat_source
C C 0.0033 0.0016 'International Tables Vol C Tables 4.2.6.8 and 6.1.1.4'
H H 0.0000 0.0000 'International Tables Vol C Tables 4.2.6.8 and 6.1.1.4'
N N 0.0061 0.0033 'International Tables Vol C Tables 4.2.6.8 and 6.1.1.4'
Al Al 0.0645 0.0514 'International Tables Vol C Tables 4.2.6.8 and 6.1.1.4'

loop_
_geom_angle_atom_site_label_1
_geom_angle_atom_site_label_2
_geom_angle_atom_site_label_3
_geom_angle
_geom_angle_site_symmetry_1
_geom_angle_site_symmetry_3
C16 Al1 C17 110.81(5) . 7_565
C16 Al1 C17 110.81(5) . .
C17 Al1 C17 114.48(9) 7_565 .
C16 Al1 C1 108.70(7) . .
C17 Al1 C1 105.83(5) 7_565 .
C17 Al1 C1 105.83(5) . .
N2 C1 N1 103.55(13) . .
N2 C1 Al1 126.68(11) . .
N1 C1 Al1 129.77(11) . .
C3 C2 N1 106.48(14) . .
C3 C2 H2 126.8 . .
N1 C2 H2 126.8 . .
C2 C3 N2 106.72(14) . .
C2 C3 H3 126.6 . .
N2 C3 H3 126.6 . .
C5 C4 C5 122.32(15) 7_565 .
C5 C4 N2 118.83(7) 7_565 .
C5 C4 N2 118.83(7) . .
C4 C5 C7 117.53(12) . .
C4 C5 C6 121.32(11) . .
C7 C5 C6 121.14(11) . .
C5 C6 H6A 109.5 . .
C5 C6 H6B 109.5 . .
H6A C6 H6B 109.5 . .
C5 C6 H6C 109.5 . .
H6A C6 H6C 109.5 . .
H6B C6 H6C 109.5 . .
C8 C7 C5 122.12(12) . .
C8 C7 H7 118.9 . .
C5 C7 H7 118.9 . .
C7 C8 C7 118.27(15) . 7_565
C7 C8 C9 120.84(8) . .
C7 C8 C9 120.84(8) 7_565 .
C8 C9 H9A 109.5 . .
C8 C9 H9B 109.5 . .
H9A C9 H9B 109.5 . .
C8 C9 H9C 109.5 . .
H9A C9 H9C 109.5 . .
H9B C9 H9C 109.5 . .
C11 C10 C11 122.75(15) . 7_565
C11 C10 N1 118.60(8) . .
C11 C10 N1 118.60(8) 7_565 .
C10 C11 C13 117.45(12) . .
C10 C11 C12 121.58(11) . .
C13 C11 C12 120.96(12) . .
C11 C12 H12A 109.5 . .
C11 C12 H12B 109.5 . .
H12A C12 H12B 109.5 . .
C11 C12 H12C 109.5 . .
H12A C12 H12C 109.5 . .
H12B C12 H12C 109.5 . .
C14 C13 C11 121.83(13) . .
C14 C13 H13 119.1 . .
C11 C13 H13 119.1 . .
C13 C14 C13 118.62(16) 7_565 .
C13 C14 C15 120.69(8) 7_565 .
C13 C14 C15 120.68(8) . .
C14 C15 H15A 109.5 . .
C14 C15 H15B 109.5 . .
H15A C15 H15B 109.5 . .
C14 C15 H15C 109.5 . .
H15A C15 H15C 109.5 . .
H15B C15 H15C 109.5 . .
Al1 C16 H16A 109.5 . .
Al1 C16 H16B 109.5 . .
H16A C16 H16B 109.5 . .
Al1 C16 H16C 109.5 . .
H16A C16 H16C 109.5 . .
H16B C16 H16C 109.5 . .
Al1 C17 H17A 109.5 . .
Al1 C17 H17B 109.5 . .
H17A C17 H17B 109.5 . .
Al1 C17 H17C 109.5 . .
H17A C17 H17C 109.5 . .
H17B C17 H17C 109.5 . .
C1 N1 C2 111.62(13) . .
C1 N1 C10 126.34(13) . .
C2 N1 C10 122.04(13) . .
C1 N2 C3 111.64(13) . .
C1 N2 C4 124.44(13) . .
C3 N2 C4 123.92(13) . .

loop_
_geom_bond_atom_site_label_1
_geom_bond_atom_site_label_2
_geom_bond_distance
_geom_bond_site_symmetry_2
Al1 C16 1.9780(19) .
Al1 C17 1.9914(14) 7_565
Al1 C17 1.9914(14) .
Al1 C1 2.0984(16) .
C1 N2 1.3641(19) .
C1 N1 1.365(2) .
C2 C3 1.353(2) .
C2 N1 1.385(2) .
C2 H2 0.9500 .
C3 N2 1.382(2) .
C3 H3 0.9500 .
C4 C5 1.3937(14) 7_565
C4 C5 1.3938(14) .
C4 N2 1.446(2) .
C5 C7 1.3947(17) .
C5 C6 1.5001(18) .
C6 H6A 0.9800 .
C6 H6B 0.9800 .
C6 H6C 0.9800 .
C7 C8 1.3863(16) .
C7 H7 0.9500 .
C8 C7 1.3864(16) 7_565
C8 C9 1.513(2) .
C9 H9A 0.9800 .
C9 H9B 0.9800 .
C9 H9C 0.9800 .
C10 C11 1.3941(14) .
C10 C11 1.3941(15) 7_565
C10 N1 1.448(2) .
C11 C13 1.3964(17) .
C11 C12 1.5049(19) .
C12 H12A 0.9800 .
C12 H12B 0.9800 .
C12 H12C 0.9800 .
C13 C14 1.3903(17) .
C13 H13 0.9500 .
C14 C13 1.3903(17) 7_565
C14 C15 1.507(3) .
C15 H15A 0.9800 .
C15 H15B 0.9800 .
C15 H15C 0.9800 .
C16 H16A 0.9800 .
C16 H16B 0.9800 .
C16 H16C 0.9800 .
C17 H17A 0.9800 .
C17 H17B 0.9800 .
C17 H17C 0.9800 .
